data_4329398
loop_
_publ_author_name
'Scott R. Daly'
'Brian J. Bellott'
'Mark A. Nesbit'
'Gregory S. Girolami'

_publ_section_title
;
 Synthesis and Structural Diversity of Barium
 (N,N-Dimethylamino)diboranates
;
_journal_name_full 'Inorganic Chemistry'
_journal_page_first 6449
_journal_page_last 6459
_journal_paper_doi 10.1021/ic2016879
_journal_volume 51
_journal_year 2012
_chemical_formula_sum 'C12 H44 B4 Ba N2 O2'
_chemical_formula_weight 429.07
_chemical_name_systematic
; 
 ? 
;
_space_group_IT_number 15
_symmetry_cell_setting monoclinic
_symmetry_space_group_name_Hall '-C 2yc'
_symmetry_space_group_name_H-M 'C 1 2/c 1'
_atom_sites_solution_hydrogens geom
_atom_sites_solution_primary direct
_atom_sites_solution_secondary difmap
_audit_creation_method SHELXL-97
_cell_angle_alpha 90.00
_cell_angle_beta 117.704(3)
_cell_angle_gamma 90.00
_cell_formula_units_Z 4
_cell_length_a 21.8381(12)
_cell_length_b 11.0420(6)
_cell_length_c 10.7710(6)
_cell_measurement_temperature 193(2)
_cell_measurement_theta_max 25.49
_cell_measurement_theta_min 2.11
_cell_volume 2299.5(2)
_computing_structure_refinement 'SHELXL-97 (Sheldrick, 1997)'
_computing_structure_solution 'SHELXS-97 (Sheldrick, 1990)'
_diffrn_ambient_temperature 193(2)
_diffrn_measured_fraction_theta_full 0.986
_diffrn_measured_fraction_theta_max 0.986
_diffrn_radiation_monochromator graphite
_diffrn_radiation_source 'fine-focus sealed tube'
_diffrn_radiation_type MoK\a
_diffrn_radiation_wavelength 0.71073
_diffrn_reflns_av_R_equivalents 0.0683
_diffrn_reflns_av_sigmaI/netI 0.0494
_diffrn_reflns_limit_h_max 26
_diffrn_reflns_limit_h_min -26
_diffrn_reflns_limit_k_max 13
_diffrn_reflns_limit_k_min -13
_diffrn_reflns_limit_l_max 12
_diffrn_reflns_limit_l_min -12
_diffrn_reflns_number 13130
_diffrn_reflns_theta_full 25.49
_diffrn_reflns_theta_max 25.49
_diffrn_reflns_theta_min 2.11
_exptl_absorpt_coefficient_mu 1.730
_exptl_crystal_density_diffrn 1.239
_exptl_crystal_F_000 888
_exptl_crystal_size_max 0.470
_exptl_crystal_size_mid 0.130
_exptl_crystal_size_min 0.120
_refine_diff_density_max 1.035
_refine_diff_density_min -0.531
_refine_diff_density_rms 0.094
_refine_ls_extinction_method none
_refine_ls_goodness_of_fit_ref 1.031
_refine_ls_hydrogen_treatment mixed
_refine_ls_matrix_type full
_refine_ls_number_parameters 124
_refine_ls_number_reflns 2112
_refine_ls_number_restraints 0
_refine_ls_restrained_S_all 1.031
_refine_ls_R_factor_all 0.0462
_refine_ls_R_factor_gt 0.0325
_refine_ls_shift/su_max 0.000
_refine_ls_shift/su_mean 0.000
_refine_ls_structure_factor_coef Fsqd
_refine_ls_weighting_details 'calc w=1/[\s^2^(Fo^2^)+(0.0444P)^2^+0.0000P] where P=(Fo^2^+2Fc^2^)/3'
_refine_ls_weighting_scheme calc
_refine_ls_wR_factor_gt 0.0741
_refine_ls_wR_factor_ref 0.0792
_reflns_number_gt 1775
_reflns_number_total 2112
_reflns_threshold_expression >2sigma(I)
_cod_data_source_file ic2016879_si_002_01.cif
_cod_data_source_block fa19b_face
_cod_database_code 4329398

loop_
_symmetry_equiv_pos_as_xyz
'x, y, z'
'-x, y, -z+1/2'
'x+1/2, y+1/2, z'
'-x+1/2, y+1/2, -z+1/2'
'-x, -y, -z'
'x, -y, z-1/2'
'-x+1/2, -y+1/2, -z'
'x+1/2, -y+1/2, z-1/2'

loop_
_atom_site_label
_atom_site_type_symbol
_atom_site_fract_x
_atom_site_fract_y
_atom_site_fract_z
_atom_site_U_iso_or_equiv
_atom_site_adp_type
_atom_site_occupancy
_atom_site_symmetry_multiplicity
_atom_site_calc_flag
_atom_site_refinement_flags
Ba1 Ba 1.0000 0.06153(3) 0.7500 0.03194(14) Uani 1 2 d S
B1 B 0.8532(3) -0.0749(6) 0.5988(7) 0.0562(16) Uani 1 1 d .
H1A H 0.897(2) -0.109(3) 0.702(4) 0.029(10) Uiso 1 1 d .
H1B H 0.859(3) 0.023(5) 0.577(5) 0.062(14) Uiso 1 1 d .
H1C H 0.806(3) -0.103(4) 0.600(5) 0.066(14) Uiso 1 1 d .
B2 B 0.9291(3) -0.1138(5) 0.4749(6) 0.0419(12) Uani 1 1 d .
H2A H 0.932(2) -0.020(5) 0.464(5) 0.053(13) Uiso 1 1 d .
H2B H 0.973(2) -0.138(4) 0.574(5) 0.052(13) Uiso 1 1 d .
H2C H 0.928(2) -0.165(4) 0.391(4) 0.045(12) Uiso 1 1 d .
N1 N 0.85836(19) -0.1417(4) 0.4716(4) 0.0510(10) Uani 1 1 d .
C1 C 0.8520(3) -0.2746(5) 0.4853(7) 0.0755(18) Uani 1 1 d .
H1D H 0.8078 -0.2923 0.4843 0.113 Uiso 1 1 calc R
H1E H 0.8901 -0.3027 0.5739 0.113 Uiso 1 1 calc R
H1F H 0.8539 -0.3162 0.4069 0.113 Uiso 1 1 calc R
C2 C 0.8013(3) -0.0998(6) 0.3372(6) 0.0773(18) Uani 1 1 d .
H2D H 0.8033 -0.1425 0.2594 0.116 Uiso 1 1 calc R
H2E H 0.8057 -0.0125 0.3273 0.116 Uiso 1 1 calc R
H2F H 0.7569 -0.1167 0.3358 0.116 Uiso 1 1 calc R
O1 O 1.07174(17) 0.2668(3) 0.8995(3) 0.0506(8) Uani 1 1 d .
C11 C 1.0766(5) 0.3775(7) 1.0982(8) 0.135(4) Uani 1 1 d .
H11A H 1.0951 0.4515 1.0776 0.203 Uiso 1 1 calc R
H11B H 1.0936 0.3707 1.1996 0.203 Uiso 1 1 calc R
H11C H 1.0260 0.3810 1.0509 0.203 Uiso 1 1 calc R
C12 C 1.0992(3) 0.2730(5) 1.0484(6) 0.0761(18) Uani 1 1 d .
H12A H 1.1503 0.2741 1.0914 0.091 Uiso 1 1 calc R
H12B H 1.0856 0.1987 1.0810 0.091 Uiso 1 1 calc R
C13 C 1.0941(3) 0.3672(5) 0.8456(6) 0.0626(14) Uani 1 1 d .
H13A H 1.0742 0.4424 0.8622 0.075 Uiso 1 1 calc R
H13B H 1.0747 0.3572 0.7429 0.075 Uiso 1 1 calc R
C14 C 1.1681(4) 0.3827(7) 0.9048(8) 0.111(3) Uani 1 1 d .
H14A H 1.1863 0.4165 0.9995 0.167 Uiso 1 1 calc R
H14B H 1.1784 0.4381 0.8458 0.167 Uiso 1 1 calc R
H14C H 1.1898 0.3041 0.9092 0.167 Uiso 1 1 calc R

loop_
_atom_site_aniso_label
_atom_site_aniso_U_11
_atom_site_aniso_U_22
_atom_site_aniso_U_33
_atom_site_aniso_U_23
_atom_site_aniso_U_13
_atom_site_aniso_U_12
Ba1 0.0303(2) 0.02943(19) 0.0375(2) 0.000 0.01702(16) 0.000
B1 0.041(3) 0.079(5) 0.059(4) -0.020(4) 0.032(3) -0.023(3)
B2 0.044(3) 0.043(3) 0.048(3) -0.006(3) 0.028(3) -0.011(2)
N1 0.043(2) 0.068(3) 0.050(2) -0.013(2) 0.029(2) -0.0207(19)
C1 0.085(4) 0.066(4) 0.095(5) -0.023(3) 0.058(4) -0.042(3)
C2 0.040(3) 0.129(5) 0.056(3) -0.022(3) 0.017(3) -0.012(3)
O1 0.064(2) 0.0455(18) 0.0419(19) -0.0056(14) 0.0247(17) -0.0173(15)
C11 0.230(11) 0.082(5) 0.089(6) -0.022(4) 0.070(7) -0.005(6)
C12 0.099(5) 0.069(4) 0.053(4) -0.004(3) 0.030(3) -0.034(3)
C13 0.078(4) 0.058(3) 0.054(3) -0.006(3) 0.032(3) -0.025(3)
C14 0.095(6) 0.122(6) 0.097(5) 0.002(5) 0.029(5) -0.039(5)

loop_
_atom_type_symbol
_atom_type_description
_atom_type_scat_dispersion_real
_atom_type_scat_dispersion_imag
_atom_type_scat_source
C C 0.0033 0.0016 'International Tables Vol C Tables 4.2.6.8 and 6.1.1.4'
H H 0.0000 0.0000 'International Tables Vol C Tables 4.2.6.8 and 6.1.1.4'
B B 0.0013 0.0007 'International Tables Vol C Tables 4.2.6.8 and 6.1.1.4'
N N 0.0061 0.0033 'International Tables Vol C Tables 4.2.6.8 and 6.1.1.4'
O O 0.0106 0.0060 'International Tables Vol C Tables 4.2.6.8 and 6.1.1.4'
Ba Ba -0.3244 2.2819 'International Tables Vol C Tables 4.2.6.8 and 6.1.1.4'

loop_
_geom_angle_atom_site_label_1
_geom_angle_atom_site_label_2
_geom_angle_atom_site_label_3
_geom_angle
_geom_angle_site_symmetry_1
_geom_angle_site_symmetry_3
O1 Ba1 O1 71.91(13) . 2_756
O1 Ba1 B1 146.10(13) . .
O1 Ba1 B1 85.89(15) 2_756 .
O1 Ba1 B1 85.89(15) . 2_756
O1 Ba1 B1 146.10(13) 2_756 2_756
B1 Ba1 B1 124.1(3) . 2_756
O1 Ba1 B2 154.76(12) . .
O1 Ba1 B2 93.17(12) 2_756 .
B1 Ba1 B2 47.31(13) . .
B1 Ba1 B2 97.04(17) 2_756 .
O1 Ba1 B2 93.17(12) . 2_756
O1 Ba1 B2 154.76(12) 2_756 2_756
B1 Ba1 B2 97.04(17) . 2_756
B1 Ba1 B2 47.31(13) 2_756 2_756
B2 Ba1 B2 107.3(2) . 2_756
O1 Ba1 B2 87.41(11) . 5_756
O1 Ba1 B2 77.08(12) 2_756 5_756
B1 Ba1 B2 112.77(14) . 5_756
B1 Ba1 B2 76.61(14) 2_756 5_756
B2 Ba1 B2 69.10(14) . 5_756
B2 Ba1 B2 123.61(15) 2_756 5_756
O1 Ba1 B2 77.08(12) . 6_556
O1 Ba1 B2 87.41(11) 2_756 6_556
B1 Ba1 B2 76.61(14) . 6_556
B1 Ba1 B2 112.77(14) 2_756 6_556
B2 Ba1 B2 123.61(15) . 6_556
B2 Ba1 B2 69.10(14) 2_756 6_556
B2 Ba1 B2 160.89(19) 5_756 6_556
O1 Ba1 H1A 147.2(7) . .
O1 Ba1 H1A 104.7(8) 2_756 .
B1 Ba1 H1A 20.4(8) . .
B1 Ba1 H1A 107.7(8) 2_756 .
B2 Ba1 H1A 55.2(8) . .
B2 Ba1 H1A 76.7(8) 2_756 .
B2 Ba1 H1A 124.3(8) 5_756 .
B2 Ba1 H1A 70.1(8) 6_556 .
O1 Ba1 H1B 131.0(11) . .
O1 Ba1 H1B 65.8(11) 2_756 .
B1 Ba1 H1B 20.1(11) . .
B1 Ba1 H1B 142.8(11) 2_756 .
B2 Ba1 H1B 52.6(10) . .
B2 Ba1 H1B 115.2(11) 2_756 .
B2 Ba1 H1B 105.7(10) 5_756 .
B2 Ba1 H1B 77.3(10) 6_556 .
H1A Ba1 H1B 39.7(13) . .
O1 Ba1 H2A 137.9(10) . .
O1 Ba1 H2A 76.5(10) 2_756 .
B1 Ba1 H2A 54.3(9) . .
B1 Ba1 H2A 106.9(9) 2_756 .
B2 Ba1 H2A 18.3(10) . .
B2 Ba1 H2A 125.3(10) 2_756 .
B2 Ba1 H2A 58.5(9) 5_756 .
B2 Ba1 H2A 128.8(8) 6_556 .
H1A Ba1 H2A 67.8(12) . .
H1B Ba1 H2A 51.6(13) . .
O1 Ba1 H2B 156.5(9) . .
O1 Ba1 H2B 111.3(10) 2_756 .
B1 Ba1 H2B 55.8(9) . .
B1 Ba1 H2B 79.7(9) 2_756 .
B2 Ba1 H2B 18.5(9) . .
B2 Ba1 H2B 90.6(10) 2_756 .
B2 Ba1 H2B 71.3(9) 5_756 .
B2 Ba1 H2B 125.7(9) 6_556 .
H1A Ba1 H2B 56.1(11) . .
H1B Ba1 H2B 66.8(14) . .
H2A Ba1 H2B 35.0(13) . .
N1 B1 Ba1 101.5(3) . .
N1 B1 H1A 108.5(19) . .
Ba1 B1 H1A 58.3(18) . .
N1 B1 H1B 102(2) . .
Ba1 B1 H1B 58(3) . .
H1A B1 H1B 113(3) . .
N1 B1 H1C 109(3) . .
Ba1 B1 H1C 149(3) . .
H1A B1 H1C 105(3) . .
H1B B1 H1C 119(4) . .
N1 B2 Ba1 100.7(3) . .
N1 B2 Ba1 140.8(3) . 5_756
Ba1 B2 Ba1 110.90(14) . 5_756
N1 B2 H2A 108(2) . .
Ba1 B2 H2A 59(2) . .
Ba1 B2 H2A 71(2) 5_756 .
N1 B2 H2B 113(2) . .
Ba1 B2 H2B 55(2) . .
Ba1 B2 H2B 104(2) 5_756 .
H2A B2 H2B 106(4) . .
N1 B2 H2C 104(2) . .
Ba1 B2 H2C 155(2) . .
Ba1 B2 H2C 48(2) 5_756 .
H2A B2 H2C 114(3) . .
H2B B2 H2C 111(3) . .
C2 N1 C1 109.3(4) . .
C2 N1 B2 109.6(4) . .
C1 N1 B2 109.3(4) . .
C2 N1 B1 109.3(4) . .
C1 N1 B1 108.8(4) . .
B2 N1 B1 110.6(4) . .
N1 C1 H1D 109.5 . .
N1 C1 H1E 109.5 . .
H1D C1 H1E 109.5 . .
N1 C1 H1F 109.5 . .
H1D C1 H1F 109.5 . .
H1E C1 H1F 109.5 . .
N1 C2 H2D 109.5 . .
N1 C2 H2E 109.5 . .
H2D C2 H2E 109.5 . .
N1 C2 H2F 109.5 . .
H2D C2 H2F 109.5 . .
H2E C2 H2F 109.5 . .
C12 O1 C13 111.8(4) . .
C12 O1 Ba1 121.0(3) . .
C13 O1 Ba1 126.6(3) . .
C12 C11 H11A 109.5 . .
C12 C11 H11B 109.5 . .
H11A C11 H11B 109.5 . .
C12 C11 H11C 109.5 . .
H11A C11 H11C 109.5 . .
H11B C11 H11C 109.5 . .
O1 C12 C11 114.6(6) . .
O1 C12 H12A 108.6 . .
C11 C12 H12A 108.6 . .
O1 C12 H12B 108.6 . .
C11 C12 H12B 108.6 . .
H12A C12 H12B 107.6 . .
O1 C13 C14 115.6(5) . .
O1 C13 H13A 108.4 . .
C14 C13 H13A 108.4 . .
O1 C13 H13B 108.4 . .
C14 C13 H13B 108.4 . .
H13A C13 H13B 107.4 . .
C13 C14 H14A 109.5 . .
C13 C14 H14B 109.5 . .
H14A C14 H14B 109.5 . .
C13 C14 H14C 109.5 . .
H14A C14 H14C 109.5 . .
H14B C14 H14C 109.5 . .

loop_
_geom_bond_atom_site_label_1
_geom_bond_atom_site_label_2
_geom_bond_distance
_geom_bond_site_symmetry_2
Ba1 O1 2.800(3) .
Ba1 O1 2.800(3) 2_756
Ba1 B1 3.216(6) .
Ba1 B1 3.216(6) 2_756
Ba1 B2 3.265(6) .
Ba1 B2 3.265(6) 2_756
Ba1 B2 3.477(5) 5_756
Ba1 B2 3.477(5) 6_556
Ba1 H1A 2.79(4) .
Ba1 H1B 2.78(5) .
Ba1 H2A 2.88(5) .
Ba1 H2B 2.79(4) .
B1 N1 1.606(7) .
B1 H1A 1.14(4) .
B1 H1B 1.13(5) .
B1 H1C 1.08(5) .
B2 N1 1.559(6) .
B2 Ba1 3.477(5) 5_756
B2 H2A 1.05(5) .
B2 H2B 1.08(4) .
B2 H2C 1.06(4) .
N1 C2 1.478(7) .
N1 C1 1.487(6) .
C1 H1D 0.9800 .
C1 H1E 0.9800 .
C1 H1F 0.9800 .
C2 H2D 0.9800 .
C2 H2E 0.9800 .
C2 H2F 0.9800 .
O1 C12 1.429(6) .
O1 C13 1.438(5) .
C11 C12 1.452(9) .
C11 H11A 0.9800 .
C11 H11B 0.9800 .
C11 H11C 0.9800 .
C12 H12A 0.9900 .
C12 H12B 0.9900 .
C13 C14 1.446(8) .
C13 H13A 0.9900 .
C13 H13B 0.9900 .
C14 H14A 0.9800 .
C14 H14B 0.9800 .
C14 H14C 0.9800 .
